data_7242100
loop_
_publ_author_name
'Liu, Guocheng'
'Zhao, Jing'
'Liang, Shuang'
'Li, Yan'
'Chang, Zhihan'
'Wang, Xiuli'
'Chen, Baokuan'

_publ_section_title
;
 Ten polytorsional-amide-induced helical-based coordination polymers with
 difunctional electrochemical activities
;
_journal_issue 5
_journal_name_full CrystEngComm
_journal_page_first 1263
_journal_page_last 1271
_journal_paper_doi 10.1039/D0CE01754J
_journal_volume 23
_journal_year 2021
_chemical_formula_sum 'C33 H36 Cu N4 O7'
_chemical_formula_weight 664.20
_space_group_IT_number 2
_space_group_name_Hall '-P 1'
_space_group_name_H-M_alt 'P -1'
_symmetry_cell_setting triclinic
_symmetry_space_group_name_H-M 'P -1'
_atom_sites_solution_hydrogens geom
_atom_sites_solution_primary direct
_atom_sites_solution_secondary difmap
_audit_creation_method SHELXL-97
_audit_update_record
;
2020-12-01 deposited with the CCDC.	2021-01-07 downloaded from the CCDC.
;
_cell_angle_alpha 93.977(2)
_cell_angle_beta 105.839(2)
_cell_angle_gamma 95.628(2)
_cell_formula_units_Z 2
_cell_length_a 11.2388(8)
_cell_length_b 11.4778(8)
_cell_length_c 12.7315(10)
_cell_measurement_reflns_used 1289
_cell_measurement_temperature 296(2)
_cell_measurement_theta_max 25.00
_cell_measurement_theta_min 1.67
_cell_volume 1564.4(2)
_computing_structure_refinement 'SHELXL-97 (Sheldrick, 1997)'
_computing_structure_solution 'SHELXS-97 (Sheldrick, 1990)'
_diffrn_ambient_temperature 296(2)
_diffrn_measured_fraction_theta_full 0.999
_diffrn_measured_fraction_theta_max 0.999
_diffrn_measurement_device_type 'CCD area detector'
_diffrn_measurement_method 'phi and omega scans'
_diffrn_radiation_monochromator graphite
_diffrn_radiation_source 'fine-focus sealed tube'
_diffrn_radiation_type MoK\a
_diffrn_radiation_wavelength 0.71073
_diffrn_reflns_av_R_equivalents 0.0382
_diffrn_reflns_av_unetI/netI 0.0844
_diffrn_reflns_limit_h_max 13
_diffrn_reflns_limit_h_min -10
_diffrn_reflns_limit_k_max 13
_diffrn_reflns_limit_k_min -12
_diffrn_reflns_limit_l_max 14
_diffrn_reflns_limit_l_min -15
_diffrn_reflns_number 9008
_diffrn_reflns_theta_full 25.00
_diffrn_reflns_theta_max 25.00
_diffrn_reflns_theta_min 1.67
_exptl_absorpt_coefficient_mu 0.753
_exptl_absorpt_correction_T_max 0.9218
_exptl_absorpt_correction_T_min 0.8955
_exptl_absorpt_correction_type multi-scan
_exptl_absorpt_process_details SADABS
_exptl_crystal_colour Blue
_exptl_crystal_density_diffrn 1.410
_exptl_crystal_density_method 'not measured'
_exptl_crystal_description BLOCK
_exptl_crystal_F_000 694
_exptl_crystal_size_max 0.15
_exptl_crystal_size_mid 0.13
_exptl_crystal_size_min 0.11
_refine_diff_density_max 0.702
_refine_diff_density_min -0.487
_refine_diff_density_rms 0.077
_refine_ls_extinction_method none
_refine_ls_goodness_of_fit_ref 0.990
_refine_ls_hydrogen_treatment mixed
_refine_ls_matrix_type full
_refine_ls_number_parameters 406
_refine_ls_number_reflns 5513
_refine_ls_number_restraints 0
_refine_ls_restrained_S_all 0.990
_refine_ls_R_factor_all 0.0984
_refine_ls_R_factor_gt 0.0547
_refine_ls_shift/su_max 0.000
_refine_ls_shift/su_mean 0.000
_refine_ls_structure_factor_coef Fsqd
_refine_ls_weighting_details 'calc w=1/[\s^2^(Fo^2^)+(0.0682P)^2^+0.0000P] where P=(Fo^2^+2Fc^2^)/3'
_refine_ls_weighting_scheme calc
_refine_ls_wR_factor_gt 0.1230
_refine_ls_wR_factor_ref 0.1379
_reflns_number_gt 3659
_reflns_number_total 5513
_reflns_threshold_expression >2sigma(I)
_cod_data_source_file d0ce01754j2.cif
_cod_data_source_block 1_CCDC2
_cod_depositor_comments
;
The following automatic conversions were performed:

data item '_symmetry_cell_setting' value 'Triclinic' was changed to
'triclinic' in accordance with the
/home/data/users/saulius/crontab/automatic-downloads/rss-feeds/RSC/lib/dictionaries/cif_core.dic
dictionary named 'cif_core.dic' version 2.4.2 last updated on
2011-04-26.

Automatic conversion script
Id: cif_fix_values 7556 2019-12-06 15:28:31Z antanas 

 Adding full bibliography for 7242094--7242103.cif.
;
_cod_database_code 7242100

loop_
_symmetry_equiv_pos_as_xyz
'x, y, z'
'-x, -y, -z'

loop_
_atom_site_label
_atom_site_type_symbol
_atom_site_fract_x
_atom_site_fract_y
_atom_site_fract_z
_atom_site_U_iso_or_equiv
_atom_site_adp_type
_atom_site_occupancy
_atom_site_symmetry_multiplicity
_atom_site_calc_flag
_atom_site_refinement_flags
_atom_site_disorder_assembly
_atom_site_disorder_group
Cu1 Cu -0.33297(5) 0.19003(4) 0.51328(4) 0.02965(18) Uani 1 1 d . . .
O1W O -0.3545(3) 0.0050(2) 0.4378(2) 0.0434(8) Uani 1 1 d . . .
H1WA H -0.2986 -0.0127 0.4081 0.052 Uiso 1 1 d R . .
H1WB H -0.4212 -0.0396 0.4053 0.052 Uiso 1 1 d R . .
O1 O -0.2344(3) 0.2688(2) 0.4280(2) 0.0385(7) Uani 1 1 d . . .
N1 N -0.1714(3) 0.1675(3) 0.6221(3) 0.0313(8) Uani 1 1 d . . .
C1 C 0.5715(4) 0.2523(4) 0.6758(3) 0.0331(10) Uani 1 1 d . . .
N2 N 0.2012(3) 0.0148(3) 0.8757(3) 0.0331(9) Uani 1 1 d . . .
H2C H 0.2185 -0.0365 0.8313 0.040 Uiso 1 1 calc R . .
O2 O -0.2336(3) 0.1170(3) 0.3101(3) 0.0517(9) Uani 1 1 d . . .
C2 C 0.4833(4) 0.2592(4) 0.7458(4) 0.0468(12) Uani 1 1 d . . .
H2A H 0.5293 0.2927 0.8194 0.056 Uiso 1 1 calc R . .
H2B H 0.4460 0.1805 0.7504 0.056 Uiso 1 1 calc R . .
O3 O 0.6429(3) 0.3404(2) 0.6721(3) 0.0425(8) Uani 1 1 d . . .
N3 N 0.2141(3) -0.5349(3) 1.1455(3) 0.0368(9) Uani 1 1 d . . .
H3C H 0.2306 -0.4773 1.1961 0.044 Uiso 1 1 calc R . .
C3 C 0.3766(4) 0.3374(4) 0.6965(4) 0.0499(13) Uani 1 1 d . . .
H3A H 0.3319 0.3533 0.7502 0.060 Uiso 1 1 calc R . .
H3B H 0.4140 0.4122 0.6820 0.060 Uiso 1 1 calc R . .
O4 O 0.5668(2) 0.1547(2) 0.6174(2) 0.0334(7) Uani 1 1 d . . .
N4 N 0.5120(3) -0.7641(3) 1.4084(3) 0.0302(8) Uani 1 1 d . . .
C4 C 0.2851(4) 0.2778(4) 0.5911(4) 0.0525(13) Uani 1 1 d . . .
H4A H 0.2418 0.2068 0.6069 0.063 Uiso 1 1 calc R . .
H4B H 0.3307 0.2552 0.5398 0.063 Uiso 1 1 calc R . .
O5 O 0.1673(3) 0.0519(2) 1.0398(2) 0.0452(8) Uani 1 1 d . . .
C5 C 0.1897(5) 0.3581(4) 0.5380(4) 0.0578(15) Uani 1 1 d . . .
H5A H 0.2311 0.4216 0.5096 0.069 Uiso 1 1 calc R . .
H5B H 0.1553 0.3926 0.5932 0.069 Uiso 1 1 calc R . .
O6 O 0.1878(3) -0.5873(2) 0.9650(2) 0.0457(8) Uani 1 1 d . . .
C6 C 0.0830(5) 0.2911(4) 0.4441(4) 0.0544(14) Uani 1 1 d . . .
H6A H 0.0390 0.2304 0.4735 0.065 Uiso 1 1 calc R . .
H6B H 0.1181 0.2528 0.3911 0.065 Uiso 1 1 calc R . .
C7 C -0.0110(5) 0.3721(4) 0.3847(4) 0.0563(14) Uani 1 1 d . . .
H7A H -0.0405 0.4158 0.4385 0.068 Uiso 1 1 calc R . .
H7B H 0.0313 0.4283 0.3494 0.068 Uiso 1 1 calc R . .
C8 C -0.1228(4) 0.3028(4) 0.2983(4) 0.0468(12) Uani 1 1 d . . .
H8A H -0.1734 0.3578 0.2580 0.056 Uiso 1 1 calc R . .
H8B H -0.0929 0.2561 0.2466 0.056 Uiso 1 1 calc R . .
C9 C -0.2034(4) 0.2220(4) 0.3478(4) 0.0346(11) Uani 1 1 d . . .
C10 C -0.0879(4) 0.2600(4) 0.6682(4) 0.0381(11) Uani 1 1 d . . .
H10A H -0.1077 0.3344 0.6510 0.046 Uiso 1 1 calc R . .
C11 C 0.0257(4) 0.2511(4) 0.7399(3) 0.0334(10) Uani 1 1 d . . .
H11A H 0.0804 0.3186 0.7707 0.040 Uiso 1 1 calc R . .
C12 C 0.0591(4) 0.1415(3) 0.7664(3) 0.0271(9) Uani 1 1 d . . .
C13 C -0.0268(4) 0.0474(4) 0.7187(4) 0.0516(14) Uani 1 1 d . . .
H13A H -0.0091 -0.0280 0.7342 0.062 Uiso 1 1 calc R . .
C14 C -0.1393(4) 0.0627(4) 0.6477(4) 0.0492(13) Uani 1 1 d . . .
H14A H -0.1956 -0.0035 0.6162 0.059 Uiso 1 1 calc R . .
C15 C 0.1847(4) 0.1316(3) 0.8433(4) 0.0360(11) Uani 1 1 d . . .
H15A H 0.2483 0.1562 0.8082 0.043 Uiso 1 1 calc R . .
H15B H 0.1974 0.1854 0.9087 0.043 Uiso 1 1 calc R . .
C16 C 0.1905(4) -0.0163(3) 0.9723(3) 0.0296(10) Uani 1 1 d . . .
C17 C 0.2048(4) -0.1428(3) 0.9921(3) 0.0272(9) Uani 1 1 d . . .
C18 C 0.1158(4) -0.2015(4) 1.0292(3) 0.0349(11) Uani 1 1 d . . .
H18A H 0.0525 -0.1617 1.0428 0.042 Uiso 1 1 calc R . .
C19 C 0.1169(4) -0.3211(3) 1.0476(3) 0.0324(10) Uani 1 1 d . . .
H19A H 0.0563 -0.3588 1.0750 0.039 Uiso 1 1 calc R . .
C20 C 0.2074(4) -0.3816(3) 1.0251(3) 0.0288(10) Uani 1 1 d . . .
C21 C 0.3020(4) -0.3246(3) 0.9848(3) 0.0277(9) Uani 1 1 d . . .
C22 C 0.3037(3) -0.2023(3) 0.9719(3) 0.0280(10) Uani 1 1 d . . .
C23 C 0.4066(4) -0.1450(4) 0.9440(4) 0.0385(11) Uani 1 1 d . . .
H23A H 0.4110 -0.0645 0.9380 0.046 Uiso 1 1 calc R . .
C24 C 0.4986(4) -0.2037(4) 0.9257(4) 0.0510(13) Uani 1 1 d . . .
H24A H 0.5655 -0.1635 0.9084 0.061 Uiso 1 1 calc R . .
C25 C 0.4931(4) -0.3253(4) 0.9330(5) 0.0541(14) Uani 1 1 d . . .
H25A H 0.5554 -0.3658 0.9184 0.065 Uiso 1 1 calc R . .
C26 C 0.3981(4) -0.3842(4) 0.9610(4) 0.0423(12) Uani 1 1 d . . .
H26A H 0.3955 -0.4650 0.9647 0.051 Uiso 1 1 calc R . .
C27 C 0.2031(3) -0.5120(3) 1.0414(4) 0.0291(10) Uani 1 1 d . . .
C28 C 0.1988(4) -0.6547(4) 1.1748(4) 0.0394(11) Uani 1 1 d . . .
H28A H 0.1804 -0.7084 1.1086 0.047 Uiso 1 1 calc R . .
H28B H 0.1273 -0.6638 1.2036 0.047 Uiso 1 1 calc R . .
C29 C 0.3094(4) -0.6903(3) 1.2579(3) 0.0283(9) Uani 1 1 d . . .
C30 C 0.3164(4) -0.8077(4) 1.2722(3) 0.0357(11) Uani 1 1 d . . .
H30A H 0.2529 -0.8644 1.2311 0.043 Uiso 1 1 calc R . .
C31 C 0.4173(4) -0.8405(4) 1.3472(4) 0.0368(11) Uani 1 1 d . . .
H31A H 0.4197 -0.9201 1.3558 0.044 Uiso 1 1 calc R . .
C32 C 0.5043(4) -0.6509(4) 1.3959(4) 0.0424(12) Uani 1 1 d . . .
H32A H 0.5690 -0.5960 1.4381 0.051 Uiso 1 1 calc R . .
C33 C 0.4054(4) -0.6108(4) 1.3235(4) 0.0401(12) Uani 1 1 d . . .
H33A H 0.4033 -0.5305 1.3189 0.048 Uiso 1 1 calc R . .

loop_
_atom_site_aniso_label
_atom_site_aniso_U_11
_atom_site_aniso_U_22
_atom_site_aniso_U_33
_atom_site_aniso_U_23
_atom_site_aniso_U_13
_atom_site_aniso_U_12
Cu1 0.0262(3) 0.0271(3) 0.0323(3) -0.0005(2) 0.0027(2) 0.0056(2)
O1W 0.0369(18) 0.0301(17) 0.058(2) -0.0100(15) 0.0091(16) 0.0006(14)
O1 0.0395(17) 0.0374(17) 0.0382(19) -0.0017(14) 0.0124(15) 0.0023(14)
N1 0.0272(19) 0.0258(19) 0.038(2) 0.0037(16) 0.0053(16) 0.0029(16)
C1 0.024(2) 0.036(3) 0.034(3) 0.003(2) -0.0012(19) 0.008(2)
N2 0.041(2) 0.0297(19) 0.030(2) 0.0067(16) 0.0078(17) 0.0162(16)
O2 0.065(2) 0.045(2) 0.045(2) -0.0080(16) 0.0233(18) -0.0029(17)
C2 0.039(3) 0.060(3) 0.037(3) -0.002(2) 0.007(2) 0.001(2)
O3 0.0391(18) 0.0279(16) 0.057(2) -0.0009(15) 0.0104(16) 0.0016(15)
N3 0.051(2) 0.031(2) 0.027(2) 0.0084(16) 0.0044(17) 0.0071(17)
C3 0.039(3) 0.052(3) 0.059(4) -0.005(3) 0.019(3) -0.005(2)
O4 0.0317(16) 0.0301(16) 0.0355(18) -0.0012(13) 0.0071(14) 0.0002(13)
N4 0.0275(19) 0.0261(19) 0.035(2) 0.0035(16) 0.0053(16) 0.0050(16)
C4 0.043(3) 0.061(3) 0.054(3) 0.005(3) 0.012(3) 0.014(3)
O5 0.070(2) 0.0329(17) 0.0379(19) -0.0004(14) 0.0205(17) 0.0167(16)
C5 0.047(3) 0.056(3) 0.068(4) 0.008(3) 0.012(3) 0.010(3)
O6 0.068(2) 0.0308(17) 0.0346(19) -0.0041(14) 0.0111(17) 0.0006(16)
C6 0.050(3) 0.050(3) 0.061(4) 0.002(3) 0.011(3) 0.011(3)
C7 0.059(3) 0.056(3) 0.056(4) 0.005(3) 0.024(3) -0.002(3)
C8 0.047(3) 0.057(3) 0.034(3) 0.001(2) 0.010(2) 0.002(2)
C9 0.026(2) 0.044(3) 0.031(3) 0.001(2) 0.003(2) 0.006(2)
C10 0.043(3) 0.027(2) 0.041(3) 0.003(2) 0.006(2) 0.009(2)
C11 0.031(2) 0.030(2) 0.035(3) -0.0022(19) 0.002(2) 0.0037(19)
C12 0.026(2) 0.029(2) 0.026(2) 0.0055(18) 0.0078(18) 0.0042(18)
C13 0.042(3) 0.023(2) 0.075(4) 0.010(2) -0.008(3) 0.003(2)
C14 0.036(3) 0.031(3) 0.069(4) 0.010(2) -0.006(2) -0.002(2)
C15 0.033(2) 0.030(2) 0.038(3) 0.007(2) -0.002(2) 0.004(2)
C16 0.025(2) 0.029(2) 0.030(3) 0.0005(19) -0.0006(19) 0.0069(18)
C17 0.031(2) 0.027(2) 0.021(2) 0.0005(17) 0.0022(18) 0.0062(18)
C18 0.036(3) 0.036(3) 0.039(3) 0.009(2) 0.016(2) 0.015(2)
C19 0.033(2) 0.034(2) 0.036(3) 0.0086(19) 0.016(2) 0.0074(19)
C20 0.031(2) 0.029(2) 0.023(2) 0.0018(17) 0.0014(18) 0.0046(19)
C21 0.024(2) 0.030(2) 0.027(2) 0.0044(18) 0.0023(18) 0.0079(18)
C22 0.025(2) 0.033(2) 0.024(2) 0.0053(18) 0.0030(18) 0.0061(19)
C23 0.030(2) 0.039(3) 0.048(3) 0.014(2) 0.009(2) 0.007(2)
C24 0.036(3) 0.056(3) 0.072(4) 0.025(3) 0.026(3) 0.013(2)
C25 0.046(3) 0.054(3) 0.080(4) 0.024(3) 0.037(3) 0.024(3)
C26 0.044(3) 0.040(3) 0.052(3) 0.019(2) 0.020(2) 0.021(2)
C27 0.019(2) 0.032(2) 0.033(3) 0.008(2) 0.0016(18) 0.0034(18)
C28 0.036(3) 0.035(3) 0.045(3) 0.014(2) 0.004(2) 0.006(2)
C29 0.028(2) 0.028(2) 0.029(2) 0.0069(18) 0.0071(19) 0.0032(18)
C30 0.035(2) 0.029(2) 0.038(3) 0.002(2) 0.003(2) -0.001(2)
C31 0.039(3) 0.025(2) 0.042(3) 0.006(2) 0.003(2) 0.005(2)
C32 0.035(3) 0.032(3) 0.052(3) 0.002(2) 0.000(2) 0.001(2)
C33 0.041(3) 0.023(2) 0.052(3) 0.011(2) 0.002(2) 0.008(2)

loop_
_atom_type_symbol
_atom_type_description
_atom_type_scat_dispersion_real
_atom_type_scat_dispersion_imag
_atom_type_scat_source
C C 0.0033 0.0016 'International Tables Vol C Tables 4.2.6.8 and 6.1.1.4'
H H 0.0000 0.0000 'International Tables Vol C Tables 4.2.6.8 and 6.1.1.4'
N N 0.0061 0.0033 'International Tables Vol C Tables 4.2.6.8 and 6.1.1.4'
O O 0.0106 0.0060 'International Tables Vol C Tables 4.2.6.8 and 6.1.1.4'
Cu Cu 0.3201 1.2651 'International Tables Vol C Tables 4.2.6.8 and 6.1.1.4'

loop_
_geom_angle_atom_site_label_1
_geom_angle_atom_site_label_2
_geom_angle_atom_site_label_3
_geom_angle
_geom_angle_site_symmetry_1
_geom_angle_site_symmetry_3
_geom_angle_publ_flag
O1 Cu1 O4 164.27(11) . 1_455 ?
O1 Cu1 N1 87.74(13) . . ?
O4 Cu1 N1 93.26(13) 1_455 . ?
O1 Cu1 N4 88.52(13) . 1_464 ?
O4 Cu1 N4 88.56(13) 1_455 1_464 ?
N1 Cu1 N4 172.39(13) . 1_464 ?
O1 Cu1 O1W 100.22(12) . . ?
O4 Cu1 O1W 95.45(11) 1_455 . ?
N1 Cu1 O1W 91.22(12) . . ?
N4 Cu1 O1W 95.97(12) 1_464 . ?
C9 O1 Cu1 126.4(3) . . ?
C14 N1 C10 116.6(4) . . ?
C14 N1 Cu1 123.3(3) . . ?
C10 N1 Cu1 120.1(3) . . ?
O3 C1 O4 121.5(4) . . ?
O3 C1 C2 120.0(4) . . ?
O4 C1 C2 118.3(4) . . ?
C16 N2 C15 122.2(3) . . ?
C1 C2 C3 111.3(4) . . ?
C27 N3 C28 121.8(4) . . ?
C4 C3 C2 112.2(4) . . ?
C1 O4 Cu1 106.3(3) . 1_655 ?
C32 N4 C31 116.8(3) . . ?
C32 N4 Cu1 118.7(3) . 1_646 ?
C31 N4 Cu1 124.4(3) . 1_646 ?
C3 C4 C5 112.0(4) . . ?
C4 C5 C6 112.0(4) . . ?
C5 C6 C7 112.9(4) . . ?
C8 C7 C6 112.4(4) . . ?
C9 C8 C7 112.9(4) . . ?
O2 C9 O1 124.4(4) . . ?
O2 C9 C8 120.0(4) . . ?
O1 C9 C8 115.6(4) . . ?
N1 C10 C11 123.3(4) . . ?
C10 C11 C12 120.0(4) . . ?
C13 C12 C11 116.3(4) . . ?
C13 C12 C15 123.8(4) . . ?
C11 C12 C15 119.9(4) . . ?
C12 C13 C14 120.7(4) . . ?
N1 C14 C13 123.1(4) . . ?
N2 C15 C12 114.2(3) . . ?
O5 C16 N2 122.6(4) . . ?
O5 C16 C17 121.4(4) . . ?
N2 C16 C17 115.9(4) . . ?
C18 C17 C22 119.8(4) . . ?
C18 C17 C16 116.4(4) . . ?
C22 C17 C16 123.7(4) . . ?
C17 C18 C19 121.7(4) . . ?
C20 C19 C18 119.8(4) . . ?
C19 C20 C21 120.7(4) . . ?
C19 C20 C27 118.6(4) . . ?
C21 C20 C27 120.7(4) . . ?
C26 C21 C22 118.5(4) . . ?
C26 C21 C20 122.4(4) . . ?
C22 C21 C20 119.0(4) . . ?
C23 C22 C21 117.8(4) . . ?
C23 C22 C17 123.4(4) . . ?
C21 C22 C17 118.8(4) . . ?
C24 C23 C22 122.0(4) . . ?
C23 C24 C25 119.9(4) . . ?
C26 C25 C24 120.7(4) . . ?
C25 C26 C21 121.0(4) . . ?
O6 C27 N3 124.1(4) . . ?
O6 C27 C20 121.8(4) . . ?
N3 C27 C20 114.0(4) . . ?
N3 C28 C29 115.3(3) . . ?
C30 C29 C33 116.9(4) . . ?
C30 C29 C28 119.6(4) . . ?
C33 C29 C28 123.5(4) . . ?
C31 C30 C29 119.8(4) . . ?
N4 C31 C30 123.3(4) . . ?
N4 C32 C33 123.3(4) . . ?
C32 C33 C29 119.8(4) . . ?

loop_
_geom_bond_atom_site_label_1
_geom_bond_atom_site_label_2
_geom_bond_distance
_geom_bond_site_symmetry_2
_geom_bond_publ_flag
Cu1 O1 1.954(3) . ?
Cu1 O4 1.998(3) 1_455 ?
Cu1 N1 2.013(3) . ?
Cu1 N4 2.026(3) 1_464 ?
Cu1 O1W 2.232(3) . ?
O1 C9 1.268(5) . ?
N1 C14 1.326(5) . ?
N1 C10 1.330(5) . ?
C1 O3 1.240(5) . ?
C1 O4 1.289(5) . ?
C1 C2 1.507(6) . ?
N2 C16 1.337(5) . ?
N2 C15 1.444(5) . ?
O2 C9 1.245(5) . ?
C2 C3 1.587(6) . ?
N3 C27 1.344(5) . ?
N3 C28 1.455(5) . ?
C3 C4 1.519(6) . ?
O4 Cu1 1.998(3) 1_655 ?
N4 C32 1.328(5) . ?
N4 C31 1.334(5) . ?
N4 Cu1 2.026(3) 1_646 ?
C4 C5 1.530(6) . ?
O5 C16 1.220(5) . ?
C5 C6 1.538(6) . ?
O6 C27 1.219(5) . ?
C6 C7 1.551(6) . ?
C7 C8 1.533(6) . ?
C8 C9 1.518(6) . ?
C10 C11 1.370(5) . ?
C11 C12 1.385(5) . ?
C12 C13 1.360(6) . ?
C12 C15 1.503(5) . ?
C13 C14 1.374(6) . ?
C16 C17 1.507(5) . ?
C17 C18 1.360(6) . ?
C17 C22 1.431(5) . ?
C18 C19 1.409(5) . ?
C19 C20 1.367(5) . ?
C20 C21 1.425(6) . ?
C20 C27 1.523(5) . ?
C21 C26 1.421(5) . ?
C21 C22 1.423(5) . ?
C22 C23 1.416(6) . ?
C23 C24 1.349(6) . ?
C24 C25 1.402(6) . ?
C25 C26 1.350(6) . ?
C28 C29 1.507(5) . ?
C29 C30 1.380(5) . ?
C29 C33 1.379(6) . ?
C30 C31 1.372(5) . ?
C32 C33 1.377(6) . ?
